data_4076856
loop_
_publ_author_name
'Luke\<sov\'a, Lenka'
'\<St\<epni\<cka, Petr'
'Fejfarov\'a, Karla'
'Gyepes, R\'obert'
'C\'isa\<rov\'a, Ivana'
'Hor\'a\<cek, Michal'
'Kubi\<sta, Ji\<r\'i'
'Mach, Karel'

_publ_section_title
;
 Reduction-Induced Cyclization and Redox Reactions of Fully Methylated
 Titanocene Dichlorides Bearing Pendant Alkenyldimethylsilyl Groups,
 [TiCl2{\h5-C5Me4(SiMe2R)}2] (R = Vinyl and Allyl)
;
_journal_issue 13
_journal_name_full Organometallics
_journal_page_first 2639
_journal_paper_doi 10.1021/om020150d
_journal_volume 21
_journal_year 2002
_chemical_formula_sum 'C26 H42 Si2 Ti'
_chemical_formula_weight 458.68
_chemical_name_systematic
;
 ?
;
_space_group_IT_number 19
_symmetry_cell_setting orthorhombic
_symmetry_space_group_name_Hall 'P 2ac 2ab'
_symmetry_space_group_name_H-M 'P 21 21 21'
_atom_sites_solution_hydrogens geom
_atom_sites_solution_primary direct
_atom_sites_solution_secondary difmap
_audit_creation_method SHELXL-97
_cell_angle_alpha 90.00
_cell_angle_beta 90.00
_cell_angle_gamma 90.00
_cell_formula_units_Z 4
_cell_length_a 9.6340(3)
_cell_length_b 10.7540(4)
_cell_length_c 24.3360(8)
_cell_measurement_reflns_used 289967
_cell_measurement_temperature 293(2)
_cell_measurement_theta_max 25.03
_cell_measurement_theta_min 1.0
_cell_volume 2521.31(15)
_computing_cell_refinement 'COLLECT and DENZO'
_computing_data_collection 'COLLECT (Hooft, 1998) and DENZO (Otwinowski & Minor, 1997)'
_computing_data_reduction 'COLLECT and DENZO'
_computing_molecular_graphics 'PLATON (Spek, 2001)'
_computing_structure_refinement 'SHELXL-97 (Sheldrick, 1997)'
_computing_structure_solution 'SIR97 (Altomare et al., 1994)'
_diffrn_ambient_temperature 293(2)
_diffrn_detector_area_resol_mean 9.091
_diffrn_measured_fraction_theta_full 0.984
_diffrn_measured_fraction_theta_max 0.984
_diffrn_measurement_device_type 'Nonius KappaCCD'
_diffrn_measurement_method '\w scans to fill the Ewald sphere'
_diffrn_radiation_monochromator graphite
_diffrn_radiation_source 'fine-focus sealed tube'
_diffrn_radiation_type MoK\a
_diffrn_radiation_wavelength 0.71073
_diffrn_reflns_av_R_equivalents 0.0000
_diffrn_reflns_av_sigmaI/netI 0.0404
_diffrn_reflns_limit_h_max 11
_diffrn_reflns_limit_h_min 0
_diffrn_reflns_limit_k_max 12
_diffrn_reflns_limit_k_min 0
_diffrn_reflns_limit_l_max 28
_diffrn_reflns_limit_l_min -28
_diffrn_reflns_number 4260
_diffrn_reflns_theta_full 24.99
_diffrn_reflns_theta_max 24.99
_diffrn_reflns_theta_min 3.15
_exptl_absorpt_coefficient_mu 0.445
_exptl_absorpt_correction_type none
_exptl_crystal_colour brown
_exptl_crystal_density_diffrn 1.208
_exptl_crystal_density_method 'not measured'
_exptl_crystal_description fragment
_exptl_crystal_F_000 992
_exptl_crystal_size_max 0.4
_exptl_crystal_size_mid 0.3
_exptl_crystal_size_min 0.2
_refine_diff_density_max 0.530
_refine_diff_density_min -0.294
_refine_diff_density_rms 0.053
_refine_ls_abs_structure_details 'Flack H D (1983), Acta Cryst. A39, 876-881'
_refine_ls_abs_structure_Flack 0.03(3)
_refine_ls_extinction_method none
_refine_ls_goodness_of_fit_ref 1.077
_refine_ls_hydrogen_treatment mixed
_refine_ls_matrix_type full
_refine_ls_number_parameters 274
_refine_ls_number_reflns 4260
_refine_ls_number_restraints 0
_refine_ls_restrained_S_all 1.077
_refine_ls_R_factor_all 0.0495
_refine_ls_R_factor_gt 0.0423
_refine_ls_shift/su_max 0.001
_refine_ls_shift/su_mean 0.000
_refine_ls_structure_factor_coef Fsqd
_refine_ls_weighting_details 'calc w=1/[\s^2^(Fo^2^)+(0.0300P)^2^+2.8991P] where P=(Fo^2^+2Fc^2^)/3'
_refine_ls_weighting_scheme calc
_refine_ls_wR_factor_gt 0.0934
_refine_ls_wR_factor_ref 0.0985
_reflns_number_gt 3947
_reflns_number_total 4260
_reflns_threshold_expression >2sigma(I)
_cod_data_source_file om020150d.cif
_cod_data_source_block structure_5
_cod_original_sg_symbol_H-M P2(1)2(1)2(1)
_cod_database_code 4076856

loop_
_symmetry_equiv_pos_as_xyz
'x, y, z'
'-x+1/2, -y, z+1/2'
'-x, y+1/2, -z+1/2'
'x+1/2, -y+1/2, -z'

loop_
_atom_site_label
_atom_site_type_symbol
_atom_site_fract_x
_atom_site_fract_y
_atom_site_fract_z
_atom_site_U_iso_or_equiv
_atom_site_adp_type
_atom_site_occupancy
_atom_site_symmetry_multiplicity
_atom_site_calc_flag
_atom_site_refinement_flags
Ti1 Ti 0.62731(6) 0.04517(5) 0.87665(2) 0.02196(15) Uani 1 1 d .
Si1 Si 0.78567(10) -0.04138(10) 1.00538(4) 0.0298(2) Uani 1 1 d .
Si2 Si 0.87767(10) 0.21700(9) 0.79775(4) 0.0271(2) Uani 1 1 d .
C1 C 0.6565(4) -0.1655(3) 0.90693(13) 0.0258(8) Uani 1 1 d .
C2 C 0.5255(4) -0.1616(3) 0.88031(14) 0.0304(8) Uani 1 1 d .
C3 C 0.4365(4) -0.0844(3) 0.91059(14) 0.0290(8) Uani 1 1 d .
C4 C 0.5122(3) -0.0365(3) 0.95565(13) 0.0244(7) Uani 1 1 d .
C5 C 0.6485(4) -0.0869(3) 0.95468(12) 0.0245(7) Uani 1 1 d .
C6 C 0.8216(5) 0.1225(4) 0.98413(15) 0.0411(10) Uani 1 1 d .
H6A H 0.7577 0.1784 1.0025 0.049 Uiso 1 1 calc R
H6B H 0.9154 0.1453 0.9945 0.049 Uiso 1 1 calc R
C7 C 0.8043(5) 0.1336(4) 0.92192(15) 0.0407(10) Uani 1 1 d .
H7 H 0.7545 0.2012 0.9085 0.049 Uiso 1 1 calc R
C8 C 0.8589(4) 0.0485(4) 0.88349(16) 0.0444(9) Uani 1 1 d .
H8 H 0.8368 -0.0350 0.8881 0.053 Uiso 1 1 calc R
C9 C 0.9495(4) 0.0820(4) 0.83591(16) 0.0388(9) Uani 1 1 d .
H9A H 0.9571 0.0113 0.8113 0.047 Uiso 1 1 calc R
H9B H 1.0418 0.1021 0.8491 0.047 Uiso 1 1 calc R
C10 C 0.5906(3) 0.2527(3) 0.84253(12) 0.0222(7) Uani 1 1 d .
C11 C 0.4609(3) 0.1923(3) 0.83846(13) 0.0246(7) Uani 1 1 d .
C12 C 0.4740(3) 0.0945(3) 0.79937(13) 0.0236(7) Uani 1 1 d .
C13 C 0.6130(3) 0.0911(3) 0.78153(12) 0.0207(7) Uani 1 1 d .
C14 C 0.6870(3) 0.1921(3) 0.80688(12) 0.0228(7) Uani 1 1 d .
C15 C 0.7720(4) -0.2522(4) 0.89083(16) 0.0436(10) Uani 1 1 d .
H15A H 0.7526 -0.3340 0.9046 0.065 Uiso 1 1 calc R
H15B H 0.8579 -0.2229 0.9061 0.065 Uiso 1 1 calc R
H15C H 0.7792 -0.2551 0.8515 0.065 Uiso 1 1 calc R
C16 C 0.4861(5) -0.2450(4) 0.83270(16) 0.0423(10) Uani 1 1 d .
H16A H 0.4867 -0.3301 0.8446 0.063 Uiso 1 1 calc R
H16B H 0.5518 -0.2344 0.8034 0.063 Uiso 1 1 calc R
H16C H 0.3950 -0.2234 0.8199 0.063 Uiso 1 1 calc R
C17 C 0.2801(4) -0.0762(4) 0.90530(17) 0.0422(10) Uani 1 1 d .
H17A H 0.2524 -0.1054 0.8697 0.063 Uiso 1 1 calc R
H17B H 0.2513 0.0086 0.9098 0.063 Uiso 1 1 calc R
H17C H 0.2374 -0.1267 0.9331 0.063 Uiso 1 1 calc R
C18 C 0.4506(4) 0.0468(4) 0.99900(15) 0.0386(8) Uani 1 1 d .
H18A H 0.3725 0.0905 0.9840 0.058 Uiso 1 1 calc R
H18B H 0.5192 0.1055 1.0110 0.058 Uiso 1 1 calc R
H18C H 0.4209 -0.0026 1.0297 0.058 Uiso 1 1 calc R
C19 C 0.6111(4) 0.3699(3) 0.87582(14) 0.0320(8) Uani 1 1 d .
H19A H 0.5701 0.4389 0.8568 0.048 Uiso 1 1 calc R
H19B H 0.7086 0.3847 0.8807 0.048 Uiso 1 1 calc R
H19C H 0.5678 0.3603 0.9111 0.048 Uiso 1 1 calc R
C20 C 0.3286(3) 0.2379(4) 0.86434(15) 0.0331(8) Uani 1 1 d .
H20A H 0.3423 0.2485 0.9031 0.050 Uiso 1 1 calc R
H20B H 0.2561 0.1782 0.8582 0.050 Uiso 1 1 calc R
H20C H 0.3028 0.3160 0.8482 0.050 Uiso 1 1 calc R
C21 C 0.3549(4) 0.0243(3) 0.77371(14) 0.0331(8) Uani 1 1 d .
H21A H 0.3240 0.0674 0.7414 0.050 Uiso 1 1 calc R
H21B H 0.2798 0.0187 0.7995 0.050 Uiso 1 1 calc R
H21C H 0.3850 -0.0578 0.7639 0.050 Uiso 1 1 calc R
C22 C 0.6708(4) -0.0018(3) 0.74098(13) 0.0319(9) Uani 1 1 d .
H22A H 0.6075 -0.0702 0.7373 0.048 Uiso 1 1 calc R
H22B H 0.7587 -0.0318 0.7539 0.048 Uiso 1 1 calc R
H22C H 0.6829 0.0377 0.7059 0.048 Uiso 1 1 calc R
C23 C 0.9465(4) -0.1387(4) 1.00388(19) 0.0490(11) Uani 1 1 d .
H23A H 0.9896 -0.1320 0.9684 0.074 Uiso 1 1 calc R
H23B H 0.9227 -0.2240 1.0108 0.074 Uiso 1 1 calc R
H23C H 1.0098 -0.1102 1.0316 0.074 Uiso 1 1 calc R
C24 C 0.7166(5) -0.0551(4) 1.07727(14) 0.0422(9) Uani 1 1 d .
H24A H 0.7922 -0.0508 1.1029 0.063 Uiso 1 1 calc R
H24B H 0.6695 -0.1332 1.0814 0.063 Uiso 1 1 calc R
H24C H 0.6529 0.0117 1.0843 0.063 Uiso 1 1 calc R
C25 C 0.9428(4) 0.3690(4) 0.82501(17) 0.0413(10) Uani 1 1 d .
H25A H 0.9348 0.3698 0.8643 0.062 Uiso 1 1 calc R
H25B H 0.8886 0.4357 0.8099 0.062 Uiso 1 1 calc R
H25C H 1.0383 0.3797 0.8148 0.062 Uiso 1 1 calc R
C26 C 0.9319(4) 0.2176(4) 0.72360(16) 0.0432(10) Uani 1 1 d .
H26A H 1.0311 0.2238 0.7213 0.065 Uiso 1 1 calc R
H26B H 0.8904 0.2874 0.7053 0.065 Uiso 1 1 calc R
H26C H 0.9018 0.1420 0.7063 0.065 Uiso 1 1 calc R

loop_
_atom_site_aniso_label
_atom_site_aniso_U_11
_atom_site_aniso_U_22
_atom_site_aniso_U_33
_atom_site_aniso_U_23
_atom_site_aniso_U_13
_atom_site_aniso_U_12
Ti1 0.0263(3) 0.0198(3) 0.0197(3) 0.0018(2) -0.0033(3) -0.0005(3)
Si1 0.0363(5) 0.0297(5) 0.0234(4) 0.0063(4) -0.0067(4) -0.0041(5)
Si2 0.0216(4) 0.0328(5) 0.0268(5) 0.0074(4) 0.0013(4) -0.0016(5)
C1 0.039(2) 0.0169(16) 0.0214(16) 0.0046(13) 0.0051(15) -0.0013(14)
C2 0.046(2) 0.0218(17) 0.0239(17) 0.0052(16) -0.0041(17) -0.0108(16)
C3 0.0310(19) 0.0260(19) 0.0302(19) 0.0087(15) -0.0009(15) -0.0024(15)
C4 0.0317(17) 0.0192(16) 0.0224(15) 0.0052(15) 0.0002(13) 0.0003(16)
C5 0.034(2) 0.0205(16) 0.0185(15) 0.0026(13) -0.0011(14) 0.0010(15)
C6 0.053(3) 0.036(2) 0.034(2) 0.0064(17) -0.0106(18) -0.0109(19)
C7 0.052(3) 0.037(2) 0.033(2) 0.0093(17) -0.0069(19) -0.0019(19)
C8 0.043(2) 0.041(2) 0.049(2) 0.019(2) 0.007(2) -0.003(2)
C9 0.031(2) 0.044(2) 0.041(2) 0.0080(18) -0.0048(18) 0.0046(18)
C10 0.0282(18) 0.0186(16) 0.0199(15) 0.0047(13) -0.0029(13) 0.0029(13)
C11 0.0247(17) 0.0270(18) 0.0221(16) 0.0025(14) -0.0005(14) 0.0030(15)
C12 0.0239(17) 0.0286(17) 0.0184(15) 0.0058(14) -0.0020(14) -0.0011(15)
C13 0.0230(16) 0.0235(16) 0.0155(14) 0.0031(12) -0.0021(13) 0.0037(15)
C14 0.0247(16) 0.0246(17) 0.0191(15) 0.0046(14) 0.0000(13) 0.0015(15)
C15 0.061(3) 0.034(2) 0.037(2) -0.0022(17) 0.0104(19) 0.007(2)
C16 0.062(3) 0.032(2) 0.033(2) -0.0008(18) -0.0073(19) -0.013(2)
C17 0.034(2) 0.047(3) 0.046(2) 0.0123(19) -0.0053(18) -0.0063(18)
C18 0.046(2) 0.038(2) 0.0319(19) 0.0004(19) 0.0089(17) 0.007(2)
C19 0.043(2) 0.0224(17) 0.0305(17) -0.0031(15) 0.0011(19) -0.0012(16)
C20 0.0269(18) 0.033(2) 0.039(2) 0.0064(17) 0.0046(15) 0.0059(15)
C21 0.0320(19) 0.039(2) 0.0287(17) -0.0002(16) -0.0060(16) -0.0050(18)
C22 0.041(2) 0.0322(19) 0.0226(17) -0.0032(15) 0.0009(15) 0.0013(15)
C23 0.036(2) 0.059(3) 0.051(3) 0.018(2) -0.007(2) 0.006(2)
C24 0.060(3) 0.042(2) 0.0249(17) 0.0030(17) -0.0097(17) -0.002(2)
C25 0.033(2) 0.045(2) 0.046(2) 0.0110(19) -0.0033(18) -0.0121(19)
C26 0.035(2) 0.052(3) 0.042(2) 0.012(2) 0.0129(17) 0.000(2)

loop_
_atom_type_symbol
_atom_type_description
_atom_type_scat_dispersion_real
_atom_type_scat_dispersion_imag
_atom_type_scat_source
C C 0.0033 0.0016 'International Tables Vol C Tables 4.2.6.8 and 6.1.1.4'
H H 0.0000 0.0000 'International Tables Vol C Tables 4.2.6.8 and 6.1.1.4'
Si Si 0.0817 0.0704 'International Tables Vol C Tables 4.2.6.8 and 6.1.1.4'
Ti Ti 0.2776 0.4457 'International Tables Vol C Tables 4.2.6.8 and 6.1.1.4'

loop_
_geom_angle_atom_site_label_1
_geom_angle_atom_site_label_2
_geom_angle_atom_site_label_3
_geom_angle
C8 Ti1 C7 36.70(15)
C8 Ti1 C13 97.32(13)
C7 Ti1 C13 115.83(13)
C8 Ti1 C5 82.23(13)
C7 Ti1 C5 78.24(13)
C13 Ti1 C5 155.25(11)
C8 Ti1 C4 114.16(12)
C7 Ti1 C4 96.54(13)
C13 Ti1 C4 146.71(12)
C5 Ti1 C4 34.68(12)
C8 Ti1 C14 78.61(12)
C7 Ti1 C14 83.43(13)
C13 Ti1 C14 35.18(11)
C5 Ti1 C14 160.21(12)
C4 Ti1 C14 158.02(12)
C8 Ti1 C1 82.84(14)
C7 Ti1 C1 99.25(13)
C13 Ti1 C1 120.22(11)
C5 Ti1 C1 35.04(11)
C4 Ti1 C1 57.28(11)
C14 Ti1 C1 144.56(11)
C8 Ti1 C10 99.06(13)
C7 Ti1 C10 83.56(13)
C13 Ti1 C10 57.43(11)
C5 Ti1 C10 147.25(11)
C4 Ti1 C10 123.41(11)
C14 Ti1 C10 34.63(11)
C1 Ti1 C10 177.07(11)
C8 Ti1 C2 114.46(15)
C7 Ti1 C2 132.59(13)
C13 Ti1 C2 101.69(11)
C5 Ti1 C2 57.29(11)
C4 Ti1 C2 56.40(12)
C14 Ti1 C2 136.70(11)
C1 Ti1 C2 34.16(12)
C10 Ti1 C2 143.22(12)
C8 Ti1 C11 132.38(13)
C7 Ti1 C11 114.35(13)
C13 Ti1 C11 56.91(11)
C5 Ti1 C11 138.44(12)
C4 Ti1 C11 103.92(11)
C14 Ti1 C11 57.16(11)
C1 Ti1 C11 143.85(12)
C10 Ti1 C11 33.88(11)
C2 Ti1 C11 110.02(12)
C8 Ti1 C12 130.92(12)
C7 Ti1 C12 138.08(13)
C13 Ti1 C12 33.93(11)
C5 Ti1 C12 142.50(12)
C4 Ti1 C12 114.69(11)
C14 Ti1 C12 57.07(11)
C1 Ti1 C12 120.72(12)
C10 Ti1 C12 56.35(11)
C2 Ti1 C12 89.01(12)
C11 Ti1 C12 33.88(11)
C8 Ti1 C3 137.06(13)
C7 Ti1 C3 130.27(13)
C13 Ti1 C3 113.82(12)
C5 Ti1 C3 57.03(12)
C4 Ti1 C3 33.97(11)
C14 Ti1 C3 142.76(12)
C1 Ti1 C3 56.43(12)
C10 Ti1 C3 122.23(12)
C2 Ti1 C3 33.38(12)
C11 Ti1 C3 90.25(12)
C12 Ti1 C3 85.95(11)
C6 Si1 C23 111.6(2)
C6 Si1 C5 101.25(16)
C23 Si1 C5 115.17(19)
C6 Si1 C24 113.42(19)
C23 Si1 C24 105.5(2)
C5 Si1 C24 110.07(17)
C9 Si2 C14 101.23(16)
C9 Si2 C25 112.38(18)
C14 Si2 C25 114.32(17)
C9 Si2 C26 112.30(19)
C14 Si2 C26 112.82(16)
C25 Si2 C26 104.13(19)
C2 C1 C5 107.7(3)
C2 C1 C15 123.9(3)
C5 C1 C15 127.9(3)
C2 C1 Ti1 74.21(19)
C5 C1 Ti1 71.78(17)
C15 C1 Ti1 126.3(2)
C3 C2 C1 108.7(3)
C3 C2 C16 126.9(3)
C1 C2 C16 123.7(3)
C3 C2 Ti1 74.0(2)
C1 C2 Ti1 71.64(19)
C16 C2 Ti1 127.9(2)
C2 C3 C4 107.9(3)
C2 C3 C17 126.7(3)
C4 C3 C17 123.9(3)
C2 C3 Ti1 72.6(2)
C4 C3 Ti1 70.56(19)
C17 C3 Ti1 133.2(3)
C3 C4 C5 108.9(3)
C3 C4 C18 123.8(3)
C5 C4 C18 127.1(3)
C3 C4 Ti1 75.48(19)
C5 C4 Ti1 72.41(18)
C18 C4 Ti1 121.9(2)
C4 C5 C1 106.7(3)
C4 C5 Si1 122.8(2)
C1 C5 Si1 130.4(3)
C4 C5 Ti1 72.91(17)
C1 C5 Ti1 73.18(17)
Si1 C5 Ti1 115.45(16)
C7 C6 Si1 109.2(3)
C7 C6 H6A 109.8
Si1 C6 H6A 109.8
C7 C6 H6B 109.8
Si1 C6 H6B 109.8
H6A C6 H6B 108.3
C8 C7 C6 124.4(4)
C8 C7 Ti1 71.5(2)
C6 C7 Ti1 122.4(3)
C8 C7 H7 117.8
C6 C7 H7 117.8
Ti1 C7 H7 76.4
C7 C8 C9 125.1(4)
C7 C8 Ti1 71.8(2)
C9 C8 Ti1 121.9(3)
C7 C8 H8 117.4
C9 C8 H8 117.4
Ti1 C8 H8 76.4
C8 C9 Si2 111.0(3)
C8 C9 H9A 109.4
Si2 C9 H9A 109.4
C8 C9 H9B 109.4
Si2 C9 H9B 109.4
H9A C9 H9B 108.0
C11 C10 C14 108.8(3)
C11 C10 C19 122.5(3)
C14 C10 C19 128.4(3)
C11 C10 Ti1 74.18(19)
C14 C10 Ti1 72.00(18)
C19 C10 Ti1 124.7(2)
C10 C11 C12 108.0(3)
C10 C11 C20 124.8(3)
C12 C11 C20 126.5(3)
C10 C11 Ti1 71.94(18)
C12 C11 Ti1 73.57(19)
C20 C11 Ti1 127.6(2)
C13 C12 C11 108.0(3)
C13 C12 C21 125.6(3)
C11 C12 C21 125.4(3)
C13 C12 Ti1 69.97(17)
C11 C12 Ti1 72.55(18)
C21 C12 Ti1 131.9(2)
C12 C13 C14 108.6(3)
C12 C13 C22 124.7(3)
C14 C13 C22 126.6(3)
C12 C13 Ti1 76.10(18)
C14 C13 Ti1 73.12(17)
C22 C13 Ti1 118.6(2)
C10 C14 C13 106.4(3)
C10 C14 Si2 130.2(2)
C13 C14 Si2 122.9(2)
C10 C14 Ti1 73.37(18)
C13 C14 Ti1 71.69(17)
Si2 C14 Ti1 114.54(15)
C1 C15 H15A 109.5
C1 C15 H15B 109.5
H15A C15 H15B 109.5
C1 C15 H15C 109.5
H15A C15 H15C 109.5
H15B C15 H15C 109.5
C2 C16 H16A 109.5
C2 C16 H16B 109.5
H16A C16 H16B 109.5
C2 C16 H16C 109.5
H16A C16 H16C 109.5
H16B C16 H16C 109.5
C3 C17 H17A 109.5
C3 C17 H17B 109.5
H17A C17 H17B 109.5
C3 C17 H17C 109.5
H17A C17 H17C 109.5
H17B C17 H17C 109.5
C4 C18 H18A 109.5
C4 C18 H18B 109.5
H18A C18 H18B 109.5
C4 C18 H18C 109.5
H18A C18 H18C 109.5
H18B C18 H18C 109.5
C10 C19 H19A 109.5
C10 C19 H19B 109.5
H19A C19 H19B 109.5
C10 C19 H19C 109.5
H19A C19 H19C 109.5
H19B C19 H19C 109.5
C11 C20 H20A 109.5
C11 C20 H20B 109.5
H20A C20 H20B 109.5
C11 C20 H20C 109.5
H20A C20 H20C 109.5
H20B C20 H20C 109.5
C12 C21 H21A 109.5
C12 C21 H21B 109.5
H21A C21 H21B 109.5
C12 C21 H21C 109.5
H21A C21 H21C 109.5
H21B C21 H21C 109.5
C13 C22 H22A 109.5
C13 C22 H22B 109.5
H22A C22 H22B 109.5
C13 C22 H22C 109.5
H22A C22 H22C 109.5
H22B C22 H22C 109.5
Si1 C23 H23A 109.5
Si1 C23 H23B 109.5
H23A C23 H23B 109.5
Si1 C23 H23C 109.5
H23A C23 H23C 109.5
H23B C23 H23C 109.5
Si1 C24 H24A 109.5
Si1 C24 H24B 109.5
H24A C24 H24B 109.5
Si1 C24 H24C 109.5
H24A C24 H24C 109.5
H24B C24 H24C 109.5
Si2 C25 H25A 109.5
Si2 C25 H25B 109.5
H25A C25 H25B 109.5
Si2 C25 H25C 109.5
H25A C25 H25C 109.5
H25B C25 H25C 109.5
Si2 C26 H26A 109.5
Si2 C26 H26B 109.5
H26A C26 H26B 109.5
Si2 C26 H26C 109.5
H26A C26 H26C 109.5
H26B C26 H26C 109.5

loop_
_geom_bond_atom_site_label_1
_geom_bond_atom_site_label_2
_geom_bond_distance
Ti1 C8 2.238(4)
Ti1 C7 2.242(4)
Ti1 C13 2.371(3)
Ti1 C5 2.380(3)
Ti1 C4 2.387(3)
Ti1 C14 2.390(3)
Ti1 C1 2.399(3)
Ti1 C10 2.407(3)
Ti1 C2 2.432(3)
Ti1 C11 2.436(3)
Ti1 C12 2.450(3)
Ti1 C3 2.450(4)
Si1 C6 1.869(4)
Si1 C23 1.870(4)
Si1 C5 1.873(3)
Si1 C24 1.877(4)
Si2 C9 1.857(4)
Si2 C14 1.870(3)
Si2 C25 1.873(4)
Si2 C26 1.878(4)
C1 C2 1.419(5)
C1 C5 1.439(4)
C1 C15 1.504(5)
C2 C3 1.402(5)
C2 C16 1.513(5)
C3 C4 1.414(5)
C3 C17 1.515(5)
C4 C5 1.421(5)
C4 C18 1.505(5)
C6 C7 1.528(5)
C6 H6A 0.9700
C6 H6B 0.9700
C7 C8 1.411(6)
C7 H7 0.9300
C8 C9 1.494(5)
C8 H8 0.9300
C9 H9A 0.9700
C9 H9B 0.9700
C10 C11 1.411(5)
C10 C14 1.428(4)
C10 C19 1.511(5)
C11 C12 1.424(5)
C11 C20 1.505(5)
C12 C13 1.408(5)
C12 C21 1.508(5)
C13 C14 1.439(5)
C13 C22 1.510(4)
C15 H15A 0.9600
C15 H15B 0.9600
C15 H15C 0.9600
C16 H16A 0.9600
C16 H16B 0.9600
C16 H16C 0.9600
C17 H17A 0.9600
C17 H17B 0.9600
C17 H17C 0.9600
C18 H18A 0.9600
C18 H18B 0.9600
C18 H18C 0.9600
C19 H19A 0.9600
C19 H19B 0.9600
C19 H19C 0.9600
C20 H20A 0.9600
C20 H20B 0.9600
C20 H20C 0.9600
C21 H21A 0.9600
C21 H21B 0.9600
C21 H21C 0.9600
C22 H22A 0.9600
C22 H22B 0.9600
C22 H22C 0.9600
C23 H23A 0.9600
C23 H23B 0.9600
C23 H23C 0.9600
C24 H24A 0.9600
C24 H24B 0.9600
C24 H24C 0.9600
C25 H25A 0.9600
C25 H25B 0.9600
C25 H25C 0.9600
C26 H26A 0.9600
C26 H26B 0.9600
C26 H26C 0.9600
